data_4341876
loop_
_publ_author_name
'Mindiola, Daniel J.'
'Waterman, Rory'
'Iluc, Vlad M.'
'Cundari, Thomas R.'
'Hillhouse, Gregory L.'

_publ_section_title
;
 Carbon-Hydrogen Bond Activation, C-N Bond Coupling, and Cycloaddition
 Reactivity of a Three-Coordinate Nickel Complex Featuring a Terminal
 Imido Ligand.
;
_journal_name_full 'Inorganic chemistry'
_journal_page_first 141201110357006
_journal_paper_doi 10.1021/ic5026153
_journal_year 2014
_chemical_formula_sum 'C32 H59 Cl2 N Ni O2 P2'
_chemical_formula_weight 681.35
_chemical_name_systematic
; 
 ? 
;
_space_group_IT_number 14
_symmetry_space_group_name_Hall '-P 2ybc'
_symmetry_space_group_name_H-M 'P 1 21/c 1'
_atom_sites_solution_hydrogens geom
_atom_sites_solution_primary direct
_atom_sites_solution_secondary difmap
_audit_creation_method SHELXL-97
_cell_angle_alpha 90.00
_cell_angle_beta 104.062(5)
_cell_angle_gamma 90.00
_cell_formula_units_Z 4
_cell_length_a 10.161(3)
_cell_length_b 17.701(5)
_cell_length_c 20.277(6)
_cell_measurement_temperature 373(2)
_cell_volume 3537.7(18)
_computing_structure_refinement 'SHELXL-97 (Sheldrick, 1997)'
_computing_structure_solution 'SHELXS-97 (Sheldrick, 1990)'
_diffrn_ambient_temperature 373(2)
_diffrn_measured_fraction_theta_full 0.946
_diffrn_measured_fraction_theta_max 0.946
_diffrn_radiation_monochromator graphite
_diffrn_radiation_source 'fine-focus sealed tube'
_diffrn_radiation_type MoK\a
_diffrn_radiation_wavelength 0.71073
_diffrn_reflns_av_R_equivalents 0.0277
_diffrn_reflns_av_sigmaI/netI 0.0324
_diffrn_reflns_limit_h_max 13
_diffrn_reflns_limit_h_min -13
_diffrn_reflns_limit_k_max 18
_diffrn_reflns_limit_k_min -23
_diffrn_reflns_limit_l_max 26
_diffrn_reflns_limit_l_min -27
_diffrn_reflns_number 21551
_diffrn_reflns_theta_full 28.36
_diffrn_reflns_theta_max 28.36
_diffrn_reflns_theta_min 1.55
_exptl_absorpt_coefficient_mu 0.818
_exptl_absorpt_correction_T_max 0.8405
_exptl_absorpt_correction_T_min 0.7356
_exptl_crystal_density_diffrn 1.279
_exptl_crystal_density_method 'not measured'
_exptl_crystal_F_000 1464
_exptl_crystal_size_max 0.40
_exptl_crystal_size_mid 0.30
_exptl_crystal_size_min 0.22
_refine_diff_density_max 0.813
_refine_diff_density_min -0.283
_refine_diff_density_rms 0.080
_refine_ls_extinction_coef 0.0000(3)
_refine_ls_extinction_expression Fc^*^=kFc[1+0.001xFc^2^\l^3^/sin(2\q)]^-1/4^
_refine_ls_extinction_method SHELXL
_refine_ls_goodness_of_fit_ref 1.059
_refine_ls_hydrogen_treatment mixed
_refine_ls_matrix_type full
_refine_ls_number_parameters 362
_refine_ls_number_reflns 8367
_refine_ls_number_restraints 0
_refine_ls_restrained_S_all 1.059
_refine_ls_R_factor_all 0.0435
_refine_ls_R_factor_gt 0.0386
_refine_ls_shift/su_max 7.368
_refine_ls_shift/su_mean 0.021
_refine_ls_structure_factor_coef Fsqd
_refine_ls_weighting_details 'calc w=1/[\s^2^(Fo^2^)+(0.0653P)^2^+0.5084P] where P=(Fo^2^+2Fc^2^)/3'
_refine_ls_weighting_scheme calc
_refine_ls_wR_factor_gt 0.1019
_refine_ls_wR_factor_ref 0.1074
_reflns_number_gt 7377
_reflns_number_total 8367
_reflns_threshold_expression >2sigma(I)
_cod_data_source_file ic5026153_si_006.cif
_cod_data_source_block danm44m
_cod_original_cell_volume 3537.8(17)
_cod_database_code 4341876

loop_
_symmetry_equiv_pos_as_xyz
'x, y, z'
'-x, y+1/2, -z+1/2'
'-x, -y, -z'
'x, -y-1/2, z-1/2'

loop_
_atom_site_label
_atom_site_type_symbol
_atom_site_fract_x
_atom_site_fract_y
_atom_site_fract_z
_atom_site_U_iso_or_equiv
_atom_site_adp_type
_atom_site_occupancy
_atom_site_symmetry_multiplicity
_atom_site_calc_flag
_atom_site_refinement_flags
Ni Ni 0.00194(2) 0.794854(12) 0.083052(10) 0.01392(8) Uani 1 1 d .
P2 P -0.13185(5) 0.69397(2) 0.06166(2) 0.01606(11) Uani 1 1 d .
P1 P -0.16620(4) 0.86014(3) 0.10562(2) 0.01817(11) Uani 1 1 d .
Cl2 Cl 0.73678(6) 0.58462(4) 0.29669(3) 0.04330(15) Uani 1 1 d .
Cl1 Cl 0.60657(7) 0.44996(3) 0.22700(3) 0.04614(16) Uani 1 1 d .
O1 O 0.11533(12) 0.88104(7) 0.09659(6) 0.0186(3) Uani 1 1 d .
O2 O 0.33224(13) 0.87111(7) 0.08709(7) 0.0240(3) Uani 1 1 d .
N N 0.17680(14) 0.77135(8) 0.06633(7) 0.0166(3) Uani 1 1 d .
C72 C 0.33580(18) 0.67021(10) 0.11460(9) 0.0204(4) Uani 1 1 d .
C2 C -0.29349(18) 0.71940(10) 0.08280(10) 0.0204(4) Uani 1 1 d .
H2A H -0.3672 0.6928 0.0522 0.024 Uiso 1 1 calc R
H2B H -0.2905 0.7028 0.1287 0.024 Uiso 1 1 calc R
C71 C 0.26886(18) 0.71361(10) 0.05802(9) 0.0183(4) Uani 1 1 d .
C50 C -0.17913(19) 0.66811(11) -0.03112(9) 0.0217(4) Uani 1 1 d .
C76 C 0.29111(18) 0.69850(10) -0.00691(9) 0.0206(4) Uani 1 1 d .
C80 C 0.3310(2) 0.69274(11) 0.18619(10) 0.0231(4) Uani 1 1 d .
H80A H 0.2459 0.7199 0.1836 0.028 Uiso 1 1 calc R
C63 C -0.1988(2) 0.55156(11) 0.11411(11) 0.0280(4) Uani 1 1 d .
H63A H -0.1656 0.5083 0.1417 0.042 Uiso 1 1 calc R
H63B H -0.2387 0.5355 0.0684 0.042 Uiso 1 1 calc R
H63C H -0.2659 0.5769 0.1321 0.042 Uiso 1 1 calc R
C70 C 0.22011(18) 0.84300(10) 0.08344(9) 0.0178(3) Uani 1 1 d .
C60 C -0.08061(19) 0.60589(10) 0.11425(9) 0.0210(4) Uani 1 1 d .
C62 C -0.0236(2) 0.63129(11) 0.18775(9) 0.0257(4) Uani 1 1 d .
H62A H 0.0038 0.5878 0.2161 0.039 Uiso 1 1 calc R
H62B H -0.0922 0.6584 0.2033 0.039 Uiso 1 1 calc R
H62C H 0.0533 0.6636 0.1901 0.039 Uiso 1 1 calc R
C1 C -0.32253(19) 0.80427(10) 0.07756(10) 0.0237(4) Uani 1 1 d .
H1A H -0.3847 0.8170 0.1054 0.028 Uiso 1 1 calc R
H1B H -0.3659 0.8170 0.0308 0.028 Uiso 1 1 calc R
C90 C 0.24231(19) 0.75317(12) -0.06549(9) 0.0250(4) Uani 1 1 d .
H90A H 0.1626 0.7797 -0.0579 0.030 Uiso 1 1 calc R
C53 C -0.0507(2) 0.65811(12) -0.05650(10) 0.0265(4) Uani 1 1 d .
H53A H -0.0749 0.6445 -0.1037 0.040 Uiso 1 1 calc R
H53B H 0.0042 0.6189 -0.0309 0.040 Uiso 1 1 calc R
H53C H -0.0006 0.7046 -0.0509 0.040 Uiso 1 1 calc R
C75 C 0.36568(19) 0.63481(11) -0.01509(11) 0.0267(4) Uani 1 1 d .
H75A H 0.3772 0.6228 -0.0580 0.032 Uiso 1 1 calc R
C92 C 0.2015(2) 0.71514(14) -0.13548(11) 0.0371(5) Uani 1 1 d .
H92A H 0.1327 0.6780 -0.1354 0.056 Uiso 1 1 calc R
H92B H 0.2793 0.6911 -0.1452 0.056 Uiso 1 1 calc R
H92C H 0.1668 0.7525 -0.1696 0.056 Uiso 1 1 calc R
C74 C 0.4227(2) 0.58921(11) 0.03949(11) 0.0276(4) Uani 1 1 d .
H74A H 0.4692 0.5457 0.0328 0.033 Uiso 1 1 calc R
C73 C 0.41137(19) 0.60764(10) 0.10423(11) 0.0259(4) Uani 1 1 d .
H73A H 0.4545 0.5780 0.1410 0.031 Uiso 1 1 calc R
C91 C 0.3528(2) 0.81231(12) -0.06590(10) 0.0274(4) Uani 1 1 d .
H91A H 0.3214 0.8468 -0.1029 0.041 Uiso 1 1 calc R
H91B H 0.4334 0.7874 -0.0713 0.041 Uiso 1 1 calc R
H91C H 0.3725 0.8396 -0.0237 0.041 Uiso 1 1 calc R
C30 C -0.1466(2) 0.88005(11) 0.19825(10) 0.0264(4) Uani 1 1 d .
C52 C -0.2672(2) 0.59642(12) -0.04760(10) 0.0301(5) Uani 1 1 d .
H52A H -0.2872 0.5869 -0.0956 0.045 Uiso 1 1 calc R
H52B H -0.3503 0.6036 -0.0338 0.045 Uiso 1 1 calc R
H52C H -0.2188 0.5542 -0.0236 0.045 Uiso 1 1 calc R
C61 C 0.0314(2) 0.56330(11) 0.09061(10) 0.0252(4) Uani 1 1 d .
H61A H 0.0562 0.5189 0.1179 0.038 Uiso 1 1 calc R
H61B H 0.1092 0.5954 0.0953 0.038 Uiso 1 1 calc R
H61C H -0.0013 0.5490 0.0438 0.038 Uiso 1 1 calc R
C82 C 0.3363(2) 0.62499(12) 0.23417(11) 0.0307(4) Uani 1 1 d .
H82A H 0.3346 0.6428 0.2787 0.046 Uiso 1 1 calc R
H82B H 0.4183 0.5970 0.2367 0.046 Uiso 1 1 calc R
H82C H 0.2594 0.5929 0.2171 0.046 Uiso 1 1 calc R
C42 C -0.1048(2) 1.01386(11) 0.08584(12) 0.0338(5) Uani 1 1 d .
H42A H -0.1271 1.0586 0.0586 0.051 Uiso 1 1 calc R
H42B H -0.0137 0.9986 0.0867 0.051 Uiso 1 1 calc R
H42C H -0.1120 1.0242 0.1313 0.051 Uiso 1 1 calc R
C1S C 0.6723(2) 0.49401(13) 0.30603(12) 0.0393(5) Uani 1 1 d .
H1SA H 0.6012 0.4981 0.3302 0.047 Uiso 1 1 calc R
H1SB H 0.7441 0.4629 0.3330 0.047 Uiso 1 1 calc R
C40 C -0.2035(2) 0.95016(11) 0.05529(12) 0.0321(5) Uani 1 1 d .
C33 C -0.0050(2) 0.91257(12) 0.22916(10) 0.0306(5) Uani 1 1 d .
H33A H 0.0041 0.9229 0.2765 0.046 Uiso 1 1 calc R
H33B H 0.0066 0.9585 0.2061 0.046 Uiso 1 1 calc R
H33C H 0.0627 0.8767 0.2242 0.046 Uiso 1 1 calc R
C32 C -0.1580(2) 0.80453(12) 0.23316(11) 0.0338(5) Uani 1 1 d .
H32A H -0.1487 0.8128 0.2809 0.051 Uiso 1 1 calc R
H32B H -0.0877 0.7711 0.2268 0.051 Uiso 1 1 calc R
H32C H -0.2450 0.7823 0.2137 0.051 Uiso 1 1 calc R
C41 C -0.1834(3) 0.93304(13) -0.01603(12) 0.0435(6) Uani 1 1 d .
H41A H -0.2007 0.9779 -0.0434 0.065 Uiso 1 1 calc R
H41B H -0.2451 0.8939 -0.0368 0.065 Uiso 1 1 calc R
H41C H -0.0918 0.9166 -0.0123 0.065 Uiso 1 1 calc R
C81 C 0.4495(2) 0.74664(12) 0.21630(10) 0.0306(4) Uani 1 1 d .
H81A H 0.4471 0.7888 0.1863 0.046 Uiso 1 1 calc R
H81B H 0.5339 0.7202 0.2216 0.046 Uiso 1 1 calc R
H81C H 0.4412 0.7645 0.2598 0.046 Uiso 1 1 calc R
C51 C -0.2592(2) 0.73386(14) -0.06950(10) 0.0362(5) Uani 1 1 d .
H51A H -0.2857 0.7221 -0.1171 0.054 Uiso 1 1 calc R
H51B H -0.2038 0.7785 -0.0627 0.054 Uiso 1 1 calc R
H51C H -0.3388 0.7425 -0.0529 0.054 Uiso 1 1 calc R
C31 C -0.2565(2) 0.93292(14) 0.21244(14) 0.0462(6) Uani 1 1 d .
H31A H -0.2409 0.9410 0.2605 0.069 Uiso 1 1 calc R
H31B H -0.3441 0.9104 0.1956 0.069 Uiso 1 1 calc R
H31C H -0.2530 0.9804 0.1901 0.069 Uiso 1 1 calc R
C43 C -0.3495(2) 0.97770(13) 0.04776(17) 0.0557(8) Uani 1 1 d .
H43A H -0.3632 1.0238 0.0221 0.084 Uiso 1 1 calc R
H43B H -0.3650 0.9865 0.0920 0.084 Uiso 1 1 calc R
H43C H -0.4117 0.9400 0.0245 0.084 Uiso 1 1 calc R

loop_
_atom_site_aniso_label
_atom_site_aniso_U_11
_atom_site_aniso_U_22
_atom_site_aniso_U_33
_atom_site_aniso_U_23
_atom_site_aniso_U_13
_atom_site_aniso_U_12
Ni 0.01382(13) 0.01150(12) 0.01651(12) -0.00089(8) 0.00382(9) -0.00073(8)
P2 0.0154(2) 0.0139(2) 0.0199(2) -0.00243(16) 0.00613(17) -0.00206(16)
P1 0.0148(2) 0.0137(2) 0.0248(2) -0.00344(17) 0.00256(17) 0.00085(16)
Cl2 0.0439(3) 0.0428(3) 0.0440(3) 0.0140(3) 0.0122(3) 0.0004(3)
Cl1 0.0525(4) 0.0350(3) 0.0526(4) 0.0110(3) 0.0162(3) 0.0048(3)
O1 0.0170(6) 0.0132(6) 0.0259(6) -0.0032(5) 0.0059(5) -0.0017(5)
O2 0.0187(7) 0.0215(7) 0.0328(7) -0.0044(5) 0.0083(5) -0.0046(5)
N 0.0142(7) 0.0151(7) 0.0210(7) -0.0023(6) 0.0050(6) -0.0003(5)
C72 0.0168(9) 0.0175(9) 0.0285(9) 0.0006(7) 0.0084(7) -0.0030(7)
C2 0.0160(9) 0.0200(9) 0.0259(9) -0.0044(7) 0.0064(7) -0.0029(7)
C71 0.0159(8) 0.0156(8) 0.0240(9) -0.0024(7) 0.0060(7) -0.0031(6)
C50 0.0208(9) 0.0241(9) 0.0202(9) -0.0058(7) 0.0045(7) -0.0029(7)
C76 0.0159(9) 0.0221(9) 0.0249(9) -0.0059(7) 0.0069(7) -0.0062(7)
C80 0.0211(9) 0.0248(9) 0.0239(9) 0.0053(7) 0.0067(7) 0.0020(7)
C63 0.0269(10) 0.0208(10) 0.0369(11) 0.0041(8) 0.0090(8) -0.0044(8)
C70 0.0198(9) 0.0165(8) 0.0165(8) -0.0004(6) 0.0032(6) 0.0006(7)
C60 0.0222(9) 0.0155(8) 0.0259(9) 0.0019(7) 0.0070(7) -0.0007(7)
C62 0.0276(10) 0.0259(10) 0.0237(9) 0.0037(8) 0.0063(8) 0.0000(8)
C1 0.0183(9) 0.0203(9) 0.0318(10) -0.0066(7) 0.0044(8) 0.0000(7)
C90 0.0200(9) 0.0336(11) 0.0224(9) -0.0032(8) 0.0071(7) -0.0025(8)
C53 0.0248(10) 0.0342(11) 0.0226(9) -0.0044(8) 0.0099(8) -0.0058(8)
C75 0.0204(9) 0.0284(10) 0.0348(11) -0.0139(8) 0.0134(8) -0.0067(8)
C92 0.0346(12) 0.0542(15) 0.0240(10) -0.0089(10) 0.0100(9) -0.0146(10)
C74 0.0229(10) 0.0155(9) 0.0477(12) -0.0089(8) 0.0152(9) -0.0033(7)
C73 0.0191(9) 0.0171(9) 0.0430(11) 0.0040(8) 0.0103(8) -0.0001(7)
C91 0.0266(10) 0.0278(10) 0.0280(10) 0.0019(8) 0.0070(8) -0.0028(8)
C30 0.0261(10) 0.0252(10) 0.0303(10) -0.0140(8) 0.0115(8) -0.0044(8)
C52 0.0272(11) 0.0353(11) 0.0293(10) -0.0133(9) 0.0098(8) -0.0116(9)
C61 0.0244(10) 0.0192(9) 0.0320(10) -0.0001(8) 0.0069(8) 0.0020(7)
C82 0.0286(11) 0.0336(11) 0.0302(11) 0.0108(9) 0.0077(8) 0.0005(9)
C42 0.0258(11) 0.0171(9) 0.0535(14) 0.0037(9) 0.0000(9) 0.0008(8)
C1S 0.0399(13) 0.0384(13) 0.0421(13) 0.0199(10) 0.0149(10) 0.0061(10)
C40 0.0267(11) 0.0137(9) 0.0474(13) 0.0031(8) -0.0075(9) 0.0024(7)
C33 0.0315(11) 0.0339(11) 0.0257(10) -0.0113(8) 0.0057(8) -0.0088(9)
C32 0.0425(13) 0.0383(12) 0.0231(10) -0.0105(9) 0.0127(9) -0.0130(10)
C41 0.0556(16) 0.0251(11) 0.0392(13) 0.0138(9) -0.0091(11) -0.0054(10)
C81 0.0331(11) 0.0291(11) 0.0298(10) 0.0006(8) 0.0079(9) -0.0043(9)
C51 0.0413(13) 0.0419(13) 0.0233(10) 0.0023(9) 0.0036(9) 0.0096(10)
C31 0.0378(13) 0.0422(14) 0.0654(17) -0.0288(12) 0.0261(12) -0.0026(11)
C43 0.0232(12) 0.0197(11) 0.110(2) 0.0031(13) -0.0104(13) 0.0040(9)

loop_
_atom_type_symbol
_atom_type_description
_atom_type_scat_dispersion_real
_atom_type_scat_dispersion_imag
_atom_type_scat_source
C C 0.0033 0.0016 'International Tables Vol C Tables 4.2.6.8 and 6.1.1.4'
H H 0.0000 0.0000 'International Tables Vol C Tables 4.2.6.8 and 6.1.1.4'
N N 0.0061 0.0033 'International Tables Vol C Tables 4.2.6.8 and 6.1.1.4'
O O 0.0106 0.0060 'International Tables Vol C Tables 4.2.6.8 and 6.1.1.4'
P P 0.1023 0.0942 'International Tables Vol C Tables 4.2.6.8 and 6.1.1.4'
Ni Ni 0.3393 1.1124 'International Tables Vol C Tables 4.2.6.8 and 6.1.1.4'
Cl Cl 0.1484 0.1585 'International Tables Vol C Tables 4.2.6.8 and 6.1.1.4'

loop_
_geom_angle_atom_site_label_1
_geom_angle_atom_site_label_2
_geom_angle_atom_site_label_3
_geom_angle
O1 Ni N 69.24(6)
O1 Ni P1 91.30(4)
N Ni P1 160.46(5)
O1 Ni P2 177.16(4)
N Ni P2 109.72(5)
P1 Ni P2 89.63(3)
O1 Ni C70 34.33(5)
N Ni C70 34.95(6)
P1 Ni C70 125.62(5)
P2 Ni C70 144.67(4)
C2 P2 C50 105.38(8)
C2 P2 C60 102.03(8)
C50 P2 C60 109.39(9)
C2 P2 Ni 107.13(6)
C50 P2 Ni 112.71(6)
C60 P2 Ni 118.78(6)
C1 P1 C30 106.54(9)
C1 P1 C40 104.03(9)
C30 P1 C40 110.06(10)
C1 P1 Ni 108.00(7)
C30 P1 Ni 114.10(7)
C40 P1 Ni 113.35(8)
C70 O1 Ni 92.94(10)
C70 N C71 121.26(15)
C70 N Ni 90.50(11)
C71 N Ni 146.51(12)
C73 C72 C71 119.00(17)
C73 C72 C80 120.04(17)
C71 C72 C80 120.91(16)
C1 C2 P2 112.95(13)
C72 C71 C76 119.97(16)
C72 C71 N 119.72(16)
C76 C71 N 120.29(16)
C51 C50 C53 108.15(17)
C51 C50 C52 107.98(17)
C53 C50 C52 109.29(16)
C51 C50 P2 107.48(13)
C53 C50 P2 109.51(12)
C52 C50 P2 114.25(13)
C75 C76 C71 118.64(18)
C75 C76 C90 120.46(17)
C71 C76 C90 120.79(16)
C72 C80 C82 113.33(16)
C72 C80 C81 109.75(16)
C82 C80 C81 109.16(16)
O2 C70 O1 123.67(16)
O2 C70 N 129.12(17)
O1 C70 N 107.21(15)
O2 C70 Ni 175.72(14)
O1 C70 Ni 52.73(8)
N C70 Ni 54.55(9)
C62 C60 C61 108.34(15)
C62 C60 C63 107.23(16)
C61 C60 C63 109.27(16)
C62 C60 P2 107.14(12)
C61 C60 P2 110.64(13)
C63 C60 P2 114.01(13)
C2 C1 P1 111.64(13)
C76 C90 C92 114.05(18)
C76 C90 C91 109.77(15)
C92 C90 C91 109.15(16)
C74 C75 C76 120.93(18)
C75 C74 C73 120.49(18)
C74 C73 C72 120.45(19)
C32 C30 C33 107.93(18)
C32 C30 C31 107.76(18)
C33 C30 C31 110.27(17)
C32 C30 P1 107.33(13)
C33 C30 P1 109.94(14)
C31 C30 P1 113.40(16)
Cl2 C1S Cl1 111.98(12)
C43 C40 C42 109.13(17)
C43 C40 C41 108.4(2)
C42 C40 C41 107.5(2)
C43 C40 P1 112.71(17)
C42 C40 P1 112.17(14)
C41 C40 P1 106.72(14)

loop_
_geom_bond_atom_site_label_1
_geom_bond_atom_site_label_2
_geom_bond_distance
Ni O1 1.8912(13)
Ni N 1.9334(15)
Ni P1 2.2008(7)
Ni P2 2.2223(7)
Ni C70 2.3733(19)
P2 C2 1.8510(19)
P2 C50 1.8817(19)
P2 C60 1.8891(19)
P1 C1 1.840(2)
P1 C30 1.873(2)
P1 C40 1.881(2)
Cl2 C1S 1.760(2)
Cl1 C1S 1.761(3)
O1 C70 1.340(2)
O2 C70 1.229(2)
N C70 1.360(2)
N C71 1.423(2)
C72 C73 1.392(3)
C72 C71 1.411(3)
C72 C80 1.518(3)
C2 C1 1.530(3)
C71 C76 1.414(3)
C50 C51 1.522(3)
C50 C53 1.525(3)
C50 C52 1.542(3)
C76 C75 1.391(3)
C76 C90 1.519(3)
C80 C82 1.537(3)
C80 C81 1.541(3)
C63 C60 1.538(3)
C60 C62 1.529(3)
C60 C61 1.535(3)
C90 C92 1.534(3)
C90 C91 1.536(3)
C75 C74 1.379(3)
C74 C73 1.385(3)
C30 C32 1.530(3)
C30 C33 1.534(3)
C30 C31 1.537(3)
C42 C40 1.536(3)
C40 C43 1.533(3)
C40 C41 1.539(4)

loop_
_geom_torsion_atom_site_label_1
_geom_torsion_atom_site_label_2
_geom_torsion_atom_site_label_3
_geom_torsion_atom_site_label_4
_geom_torsion
O1 Ni P2 C2 -114.5(8)
N Ni P2 C2 177.28(8)
P1 Ni P2 C2 -5.46(7)
C70 Ni P2 C2 178.06(9)
O1 Ni P2 C50 0.9(8)
N Ni P2 C50 -67.26(8)
P1 Ni P2 C50 110.00(7)
C70 Ni P2 C50 -66.48(10)
O1 Ni P2 C60 130.7(8)
N Ni P2 C60 62.57(9)
P1 Ni P2 C60 -120.16(7)
C70 Ni P2 C60 63.35(10)
O1 Ni P1 C1 165.65(8)
N Ni P1 C1 160.61(15)
P2 Ni P1 C1 -11.67(7)
C70 Ni P1 C1 165.83(9)
O1 Ni P1 C30 -76.10(8)
N Ni P1 C30 -81.14(15)
P2 Ni P1 C30 106.58(7)
C70 Ni P1 C30 -75.92(9)
O1 Ni P1 C40 50.94(8)
N Ni P1 C40 45.91(15)
P2 Ni P1 C40 -126.37(7)
C70 Ni P1 C40 51.12(9)
N Ni O1 C70 -2.06(10)
P1 Ni O1 C70 179.73(9)
P2 Ni O1 C70 -71.2(8)
O1 Ni N C70 2.03(9)
P1 Ni N C70 7.4(2)
P2 Ni N C70 179.21(9)
O1 Ni N C71 164.6(2)
P1 Ni N C71 169.94(15)
P2 Ni N C71 -18.3(2)
C70 Ni N C71 162.5(3)
C50 P2 C2 C1 -94.39(15)
C60 P2 C2 C1 151.36(14)
Ni P2 C2 C1 25.86(15)
C73 C72 C71 C76 -7.0(3)
C80 C72 C71 C76 170.47(16)
C73 C72 C71 N 171.57(16)
C80 C72 C71 N -10.9(2)
C70 N C71 C72 88.5(2)
Ni N C71 C72 -70.9(3)
C70 N C71 C76 -92.9(2)
Ni N C71 C76 107.7(2)
C2 P2 C50 C51 53.90(16)
C60 P2 C50 C51 162.93(14)
Ni P2 C50 C51 -62.60(15)
C2 P2 C50 C53 171.17(13)
C60 P2 C50 C53 -79.81(15)
Ni P2 C50 C53 54.67(14)
C2 P2 C50 C52 -65.88(16)
C60 P2 C50 C52 43.15(16)
Ni P2 C50 C52 177.62(12)
C72 C71 C76 C75 8.0(3)
N C71 C76 C75 -170.61(16)
C72 C71 C76 C90 -168.24(16)
N C71 C76 C90 13.2(3)
C73 C72 C80 C82 -34.0(2)
C71 C72 C80 C82 148.57(17)
C73 C72 C80 C81 88.4(2)
C71 C72 C80 C81 -89.1(2)
Ni O1 C70 O2 -177.16(16)
Ni O1 C70 N 2.87(13)
C71 N C70 O2 8.4(3)
Ni N C70 O2 177.23(18)
C71 N C70 O1 -171.63(14)
Ni N C70 O1 -2.81(13)
C71 N C70 Ni -168.82(18)
O1 Ni C70 O2 33.6(19)
N Ni C70 O2 -150(2)
P1 Ni C70 O2 33.2(19)
P2 Ni C70 O2 -151.1(19)
N Ni C70 O1 176.63(16)
P1 Ni C70 O1 -0.33(11)
P2 Ni C70 O1 175.34(7)
O1 Ni C70 N -176.63(16)
P1 Ni C70 N -176.96(8)
P2 Ni C70 N -1.28(14)
C2 P2 C60 C62 -76.93(14)
C50 P2 C60 C62 171.81(12)
Ni P2 C60 C62 40.49(14)
C2 P2 C60 C61 165.17(13)
C50 P2 C60 C61 53.91(15)
Ni P2 C60 C61 -77.41(13)
C2 P2 C60 C63 41.54(15)
C50 P2 C60 C63 -69.72(15)
Ni P2 C60 C63 158.96(12)
P2 C2 C1 P1 -36.35(18)
C30 P1 C1 C2 -92.47(15)
C40 P1 C1 C2 151.23(15)
Ni P1 C1 C2 30.51(15)
C75 C76 C90 C92 35.6(2)
C71 C76 C90 C92 -148.22(17)
C75 C76 C90 C91 -87.2(2)
C71 C76 C90 C91 89.0(2)
C71 C76 C75 C74 -3.2(3)
C90 C76 C75 C74 173.03(17)
C76 C75 C74 C73 -2.6(3)
C75 C74 C73 C72 3.6(3)
C71 C72 C73 C74 1.3(3)
C80 C72 C73 C74 -176.27(17)
C1 P1 C30 C32 51.61(16)
C40 P1 C30 C32 163.81(14)
Ni P1 C30 C32 -67.46(15)
C1 P1 C30 C33 168.76(14)
C40 P1 C30 C33 -79.04(16)
Ni P1 C30 C33 49.69(16)
C1 P1 C30 C31 -67.28(17)
C40 P1 C30 C31 44.92(18)
Ni P1 C30 C31 173.64(14)
C1 P1 C40 C43 39.0(2)
C30 P1 C40 C43 -74.77(19)
Ni P1 C40 C43 156.09(16)
C1 P1 C40 C42 162.70(16)
C30 P1 C40 C42 48.89(19)
Ni P1 C40 C42 -80.25(17)
C1 P1 C40 C41 -79.81(16)
C30 P1 C40 C41 166.38(14)
Ni P1 C40 C41 37.24(16)
